data_7244413
loop_
_publ_author_name
'Boycov, Denis'
'Manin, Alex N.'
'Drozd, Ksenia V.'
'Andrei, Churakov'
'Perlovich, German L.'

_publ_section_title
;
 Thermal Methods Usage Features for Multicomponent Crystals Screening
;
_journal_name_full CrystEngComm
_journal_paper_doi 10.1039/D1CE01717A
_journal_year 2022
_chemical_formula_moiety 'C16 H17 F N3 O3, C8 H12 N O, C H4 O'
_chemical_formula_sum 'C25 H33 F N4 O5'
_chemical_formula_weight 488.55
_space_group_crystal_system triclinic
_space_group_IT_number 2
_space_group_name_Hall '-P 1'
_space_group_name_H-M_alt 'P -1'
_atom_sites_solution_hydrogens mixed
_atom_sites_solution_primary difmap
_atom_sites_solution_secondary difmap
_audit_creation_method SHELXL-2016/6
_audit_update_record
;
2021-12-22 deposited with the CCDC.	2022-02-14 downloaded from the CCDC.
;
_cell_angle_alpha 105.309(4)
_cell_angle_beta 107.316(4)
_cell_angle_gamma 101.130(4)
_cell_formula_units_Z 2
_cell_length_a 8.4159(11)
_cell_length_b 12.6978(17)
_cell_length_c 13.8293(17)
_cell_measurement_reflns_used 2941
_cell_measurement_temperature 296(2)
_cell_measurement_theta_max 30.368
_cell_measurement_theta_min 2.555
_cell_volume 1300.3(3)
_computing_cell_refinement 'SAINT (Bruker, 2018)'
_computing_data_collection '<i>APEX3</i> (Bruker, 2018)'
_computing_data_reduction 'SAINT (Bruker, 2018)'
_computing_structure_refinement 'SHELXL-2016/6 (Sheldrick, 2016)'
_computing_structure_solution 'SHELXT (Sheldrick, 2016)'
_diffrn_ambient_temperature 296(2)
_diffrn_measured_fraction_theta_full 0.980
_diffrn_measured_fraction_theta_max 0.980
_diffrn_measurement_device_type 'Bruker SMART APEX II'
_diffrn_measurement_method \w
_diffrn_radiation_type MoK\a
_diffrn_radiation_wavelength 0.71073
_diffrn_reflns_av_R_equivalents 0.0392
_diffrn_reflns_av_unetI/netI 0.0744
_diffrn_reflns_Laue_measured_fraction_full 0.980
_diffrn_reflns_Laue_measured_fraction_max 0.980
_diffrn_reflns_limit_h_max 10
_diffrn_reflns_limit_h_min -10
_diffrn_reflns_limit_k_max 15
_diffrn_reflns_limit_k_min -15
_diffrn_reflns_limit_l_max 17
_diffrn_reflns_limit_l_min -17
_diffrn_reflns_number 9474
_diffrn_reflns_point_group_measured_fraction_full 0.980
_diffrn_reflns_point_group_measured_fraction_max 0.980
_diffrn_reflns_theta_full 25.242
_diffrn_reflns_theta_max 26.000
_diffrn_reflns_theta_min 2.555
_exptl_absorpt_coefficient_mu 0.092
_exptl_absorpt_correction_type multi-scan
_exptl_absorpt_process_details 'SADABS (Bruker, 2016)'
_exptl_crystal_colour colourless
_exptl_crystal_density_diffrn 1.248
_exptl_crystal_description prism
_exptl_crystal_F_000 520
_exptl_crystal_size_max 0.400
_exptl_crystal_size_mid 0.400
_exptl_crystal_size_min 0.350
_exptl_transmission_factor_max 0.8622
_exptl_transmission_factor_min 0.7022
_refine_diff_density_max 0.332
_refine_diff_density_min -0.306
_refine_diff_density_rms 0.044
_refine_ls_extinction_method none
_refine_ls_goodness_of_fit_ref 1.058
_refine_ls_hydrogen_treatment mixed
_refine_ls_matrix_type full
_refine_ls_number_parameters 433
_refine_ls_number_reflns 5013
_refine_ls_number_restraints 2
_refine_ls_restrained_S_all 1.059
_refine_ls_R_factor_all 0.1033
_refine_ls_R_factor_gt 0.0660
_refine_ls_shift/su_max 0.000
_refine_ls_shift/su_mean 0.000
_refine_ls_structure_factor_coef Fsqd
_refine_ls_weighting_details 'w=1/[\s^2^(Fo^2^)+(0.0904P)^2^+0.0555P] where P=(Fo^2^+2Fc^2^)/3'
_refine_ls_weighting_scheme calc
_refine_ls_wR_factor_gt 0.1656
_refine_ls_wR_factor_ref 0.1846
_reflns_Friedel_coverage 0.000
_reflns_number_gt 3182
_reflns_number_total 5013
_reflns_threshold_expression 'I > 2\s(I)'
_cod_data_source_file d1ce01717a2.cif
_cod_data_source_block a
_cod_database_code 7244413
_shelx_shelxl_version_number 2016/6
_shelx_space_group_comment
;
The symmetry employed for this shelxl refinement is uniquely defined
by the following loop, which should always be used as a source of
symmetry information in preference to the above space-group names.
They are only intended as comments.
;
_shelx_estimated_absorpt_t_min 0.964
_shelx_estimated_absorpt_t_max 0.968

loop_
_space_group_symop_operation_xyz
'x, y, z'
'-x, -y, -z'

loop_
_atom_site_label
_atom_site_type_symbol
_atom_site_fract_x
_atom_site_fract_y
_atom_site_fract_z
_atom_site_U_iso_or_equiv
_atom_site_adp_type
_atom_site_occupancy
_atom_site_site_symmetry_order
_atom_site_calc_flag
_atom_site_refinement_flags_posn
_atom_site_refinement_flags_adp
_atom_site_refinement_flags_occupancy
_atom_site_disorder_assembly
_atom_site_disorder_group
F1 F 0.0734(2) 1.22799(13) 0.50074(13) 0.0596(5) Uani 1 1 d . . . . .
O1 O 0.3770(3) 1.08004(15) 0.77384(14) 0.0515(5) Uani 1 1 d . . . . .
O2 O 0.4843(3) 0.76268(16) 0.74749(16) 0.0593(6) Uani 1 1 d . . . . .
O3 O 0.5314(3) 0.93278(16) 0.86307(15) 0.0531(5) Uani 1 1 d . . . . .
N1 N 0.3296(3) 0.85933(17) 0.48395(16) 0.0401(5) Uani 1 1 d . . . . .
N2 N 0.0602(3) 1.09738(18) 0.30184(17) 0.0452(6) Uani 1 1 d . . . . .
N3 N -0.0703(3) 1.1497(2) 0.10703(18) 0.0495(6) Uani 1 1 d . . . . .
C1 C 0.3596(3) 1.0084(2) 0.6876(2) 0.0369(6) Uani 1 1 d . . . . .
C2 C 0.4093(3) 0.9042(2) 0.6766(2) 0.0380(6) Uani 1 1 d . . . . .
C3 C 0.3909(3) 0.8370(2) 0.5760(2) 0.0405(6) Uani 1 1 d . . . . .
C4 C 0.4796(3) 0.8644(2) 0.7692(2) 0.0401(6) Uani 1 1 d . . . . .
C5 C 0.3148(4) 0.7763(3) 0.3818(2) 0.0484(7) Uani 1 1 d . . . . .
C6 C 0.1354(6) 0.6942(4) 0.3202(3) 0.0772(11) Uani 1 1 d . . . . .
C8 C 0.2840(3) 1.0275(2) 0.58628(19) 0.0366(6) Uani 1 1 d . . . . .
C9 C 0.2192(4) 1.1221(2) 0.5880(2) 0.0406(6) Uani 1 1 d . . . . .
C10 C 0.1474(4) 1.1410(2) 0.4953(2) 0.0418(6) Uani 1 1 d . . . . .
C11 C 0.1394(3) 1.0736(2) 0.3940(2) 0.0393(6) Uani 1 1 d . . . . .
C12 C 0.2023(4) 0.9806(2) 0.3920(2) 0.0408(6) Uani 1 1 d . . . . .
C13 C 0.2710(3) 0.9552(2) 0.4863(2) 0.0369(6) Uani 1 1 d . . . . .
C14 C 0.1216(4) 1.2139(2) 0.3007(2) 0.0486(7) Uani 1 1 d . . . . .
C15 C -0.0174(5) 1.2343(3) 0.2144(2) 0.0512(8) Uani 1 1 d . . . . .
C16 C 0.0177(4) 1.0106(3) 0.1957(2) 0.0484(7) Uani 1 1 d . . . . .
C17 C -0.1183(4) 1.0339(3) 0.1111(2) 0.0471(7) Uani 1 1 d . . . . .
H3 H 0.418(3) 0.771(2) 0.569(2) 0.041(7) Uiso 1 1 d . . . . .
H9 H 0.223(3) 1.174(2) 0.656(2) 0.041(7) Uiso 1 1 d . . . . .
H12 H 0.195(3) 0.9371(18) 0.3267(19) 0.021(6) Uiso 1 1 d . . . . .
H31 H 0.026(4) 1.161(2) 0.085(2) 0.058(9) Uiso 1 1 d . . . . .
H51 H 0.393(4) 0.732(2) 0.399(2) 0.059(9) Uiso 1 1 d . . . . .
H52 H 0.343(4) 0.815(2) 0.335(2) 0.052(8) Uiso 1 1 d . . . . .
H61 H 0.135(5) 0.635(3) 0.256(3) 0.092(12) Uiso 1 1 d . . . . .
H62 H 0.100(5) 0.646(3) 0.361(3) 0.091(13) Uiso 1 1 d . . . . .
H63 H 0.041(5) 0.734(3) 0.309(3) 0.095(13) Uiso 1 1 d . . . . .
H141 H 0.228(4) 1.216(2) 0.284(2) 0.061(9) Uiso 1 1 d . . . . .
H142 H 0.148(3) 1.269(2) 0.379(2) 0.050(7) Uiso 1 1 d . . . . .
H151 H 0.028(4) 1.308(3) 0.215(3) 0.079(11) Uiso 1 1 d . . . . .
H152 H -0.131(4) 1.233(2) 0.236(2) 0.054(8) Uiso 1 1 d . . . . .
H161 H -0.044(4) 0.932(3) 0.194(2) 0.060(9) Uiso 1 1 d . . . . .
H162 H 0.125(4) 1.005(2) 0.174(2) 0.045(7) Uiso 1 1 d . . . . .
H171 H -0.227(4) 1.028(2) 0.128(2) 0.059(9) Uiso 1 1 d . . . . .
H172 H -0.136(4) 0.979(2) 0.044(2) 0.051(8) Uiso 1 1 d . . . . .
O21 O 0.7175(3) 0.75242(15) 0.91680(18) 0.0526(5) Uani 1 1 d . . . . .
N21 N 0.5880(4) 0.15697(18) 0.9944(2) 0.0409(6) Uani 1 1 d . . . . .
C21 C 0.7119(4) 0.6450(2) 0.9177(2) 0.0436(7) Uani 1 1 d . . . . .
C22 C 0.8139(4) 0.6319(3) 1.0100(3) 0.0557(8) Uani 1 1 d . . . . .
C23 C 0.8116(4) 0.5250(3) 1.0151(3) 0.0552(8) Uani 1 1 d . . . . .
C24 C 0.7095(4) 0.4273(2) 0.9286(2) 0.0447(7) Uani 1 1 d . . . . .
C25 C 0.6069(5) 0.4415(3) 0.8380(3) 0.0575(8) Uani 1 1 d . . . . .
C26 C 0.6071(5) 0.5481(3) 0.8312(3) 0.0570(8) Uani 1 1 d . . . . .
C27 C 0.7077(5) 0.3098(3) 0.9348(3) 0.0531(8) Uani 1 1 d . . . . .
C28 C 0.5899(4) 0.2730(2) 0.9916(2) 0.0426(7) Uani 1 1 d . . . . .
H21 H 0.620(6) 0.743(3) 0.844(3) 0.111(14) Uiso 1 1 d . . . . .
H22 H 0.873(4) 0.700(3) 1.073(3) 0.078(10) Uiso 1 1 d . . . . .
H23 H 0.888(4) 0.520(3) 1.078(3) 0.065(9) Uiso 1 1 d . . . . .
H25 H 0.534(4) 0.383(3) 0.782(3) 0.073(11) Uiso 1 1 d . . . . .
H26 H 0.538(5) 0.554(3) 0.773(3) 0.094(13) Uiso 1 1 d . . . . .
H27 H 0.705(4) 0.150(2) 1.025(2) 0.053(8) Uiso 1 1 d . . . . .
H28 H 0.529(4) 0.136(3) 1.038(3) 0.065(9) Uiso 1 1 d . . . . .
H29 H 0.543(4) 0.103(3) 0.921(3) 0.077(10) Uiso 1 1 d . . . . .
H271 H 0.667(4) 0.247(3) 0.867(3) 0.066(10) Uiso 1 1 d . . . . .
H272 H 0.819(4) 0.310(2) 0.972(2) 0.051(8) Uiso 1 1 d . . . . .
H281 H 0.461(4) 0.272(2) 0.952(2) 0.053(8) Uiso 1 1 d . . . . .
H282 H 0.624(3) 0.325(2) 1.066(2) 0.044(7) Uiso 1 1 d . . . . .
O18 O 0.2901(10) 0.5636(6) 0.5811(6) 0.145(3) Uiso 0.579(6) 1 d D . P A -1
H18 H 0.350283 0.625601 0.632953 0.217 Uiso 0.579(6) 1 d R U P A -1
C18 C 0.1323(17) 0.5297(14) 0.5905(13) 0.246(8) Uiso 0.579(6) 1 d D . P A -1
H18A H 0.146178 0.498936 0.647872 0.370 Uiso 0.579(6) 1 calc R U P A -1
H18B H 0.051486 0.472216 0.524084 0.370 Uiso 0.579(6) 1 calc R U P A -1
H18C H 0.088749 0.594190 0.606151 0.370 Uiso 0.579(6) 1 calc R U P A -1
O19 O 0.4955(18) 0.5691(10) 0.4651(10) 0.189(5) Uiso 0.421(6) 1 d D . P A -2
H19 H 0.560251 0.528392 0.450722 0.284 Uiso 0.421(6) 1 d R U P A -2
C19 C 0.409(3) 0.5309(19) 0.5245(16) 0.211(9) Uiso 0.421(6) 1 d D . P A -2
H19A H 0.405635 0.452730 0.515461 0.317 Uiso 0.421(6) 1 calc R U P A -2
H19B H 0.292511 0.536121 0.500581 0.317 Uiso 0.421(6) 1 calc R U P A -2
H19C H 0.468806 0.576918 0.599303 0.317 Uiso 0.421(6) 1 calc R U P A -2

loop_
_atom_site_aniso_label
_atom_site_aniso_U_11
_atom_site_aniso_U_22
_atom_site_aniso_U_33
_atom_site_aniso_U_23
_atom_site_aniso_U_13
_atom_site_aniso_U_12
F1 0.0845(13) 0.0630(11) 0.0517(10) 0.0308(8) 0.0275(9) 0.0465(9)
O1 0.0764(14) 0.0457(11) 0.0321(10) 0.0145(8) 0.0130(10) 0.0270(10)
O2 0.0846(16) 0.0448(11) 0.0506(12) 0.0229(9) 0.0154(11) 0.0294(11)
O3 0.0825(15) 0.0467(11) 0.0357(11) 0.0215(9) 0.0171(10) 0.0288(10)
N1 0.0479(13) 0.0442(12) 0.0322(12) 0.0149(9) 0.0148(10) 0.0201(10)
N2 0.0568(15) 0.0443(13) 0.0336(12) 0.0189(10) 0.0103(11) 0.0150(11)
N3 0.0504(15) 0.0593(15) 0.0457(15) 0.0311(12) 0.0150(13) 0.0177(12)
C1 0.0405(15) 0.0392(14) 0.0307(13) 0.0148(11) 0.0106(12) 0.0109(11)
C2 0.0402(15) 0.0392(14) 0.0348(14) 0.0147(11) 0.0120(12) 0.0125(11)
C3 0.0427(16) 0.0391(15) 0.0426(16) 0.0186(12) 0.0136(13) 0.0152(12)
C4 0.0461(16) 0.0395(15) 0.0427(16) 0.0213(12) 0.0175(13) 0.0181(12)
C5 0.061(2) 0.0528(17) 0.0384(16) 0.0156(13) 0.0208(15) 0.0271(16)
C6 0.081(3) 0.070(3) 0.060(2) -0.001(2) 0.024(2) 0.013(2)
C8 0.0364(14) 0.0357(13) 0.0362(14) 0.0150(11) 0.0101(12) 0.0090(11)
C9 0.0456(16) 0.0421(15) 0.0341(14) 0.0135(12) 0.0136(13) 0.0135(12)
C10 0.0469(16) 0.0405(14) 0.0431(16) 0.0210(12) 0.0149(13) 0.0176(12)
C11 0.0369(15) 0.0456(15) 0.0354(14) 0.0191(12) 0.0100(12) 0.0105(12)
C12 0.0458(16) 0.0482(16) 0.0307(14) 0.0161(12) 0.0144(13) 0.0146(13)
C13 0.0357(14) 0.0405(14) 0.0341(14) 0.0157(11) 0.0110(12) 0.0092(11)
C14 0.055(2) 0.0470(17) 0.0435(17) 0.0218(13) 0.0140(15) 0.0122(14)
C15 0.060(2) 0.0500(18) 0.0482(18) 0.0273(14) 0.0150(16) 0.0206(16)
C16 0.060(2) 0.0515(18) 0.0326(15) 0.0173(13) 0.0104(14) 0.0214(15)
C17 0.0527(19) 0.0538(18) 0.0353(16) 0.0206(13) 0.0113(14) 0.0170(15)
O21 0.0635(14) 0.0417(11) 0.0638(14) 0.0295(10) 0.0254(12) 0.0209(10)
N21 0.0514(16) 0.0388(13) 0.0361(13) 0.0194(11) 0.0147(12) 0.0145(11)
C21 0.0527(17) 0.0424(15) 0.0537(17) 0.0277(13) 0.0284(15) 0.0236(13)
C22 0.0526(19) 0.0466(18) 0.058(2) 0.0195(15) 0.0072(16) 0.0122(14)
C23 0.0541(19) 0.0517(18) 0.059(2) 0.0301(15) 0.0091(17) 0.0175(15)
C24 0.0507(17) 0.0435(15) 0.0592(18) 0.0304(14) 0.0308(15) 0.0218(13)
C25 0.075(2) 0.0437(18) 0.0497(19) 0.0141(15) 0.0170(18) 0.0194(16)
C26 0.078(2) 0.0572(19) 0.0411(17) 0.0243(15) 0.0160(17) 0.0298(17)
C27 0.061(2) 0.0451(18) 0.073(2) 0.0318(17) 0.0350(19) 0.0270(15)
C28 0.0553(19) 0.0396(15) 0.0425(16) 0.0194(12) 0.0211(15) 0.0222(13)

loop_
_atom_type_symbol
_atom_type_description
_atom_type_scat_dispersion_real
_atom_type_scat_dispersion_imag
_atom_type_scat_source
C C 0.0033 0.0016 'International Tables Vol C Tables 4.2.6.8 and 6.1.1.4'
H H 0.0000 0.0000 'International Tables Vol C Tables 4.2.6.8 and 6.1.1.4'
N N 0.0061 0.0033 'International Tables Vol C Tables 4.2.6.8 and 6.1.1.4'
O O 0.0106 0.0060 'International Tables Vol C Tables 4.2.6.8 and 6.1.1.4'
F F 0.0171 0.0103 'International Tables Vol C Tables 4.2.6.8 and 6.1.1.4'

loop_
_geom_angle_atom_site_label_1
_geom_angle_atom_site_label_2
_geom_angle_atom_site_label_3
_geom_angle
_geom_angle_site_symmetry_1
_geom_angle_site_symmetry_3
_geom_angle_publ_flag
C3 N1 C13 119.6(2) . . ?
C3 N1 C5 118.6(2) . . ?
C13 N1 C5 121.7(2) . . ?
C11 N2 C16 118.3(2) . . ?
C11 N2 C14 118.4(2) . . ?
C16 N2 C14 111.2(2) . . ?
C15 N3 C17 110.0(2) . . ?
C15 N3 H31 107.4(18) . . ?
C17 N3 H31 110.2(18) . . ?
O1 C1 C2 125.7(2) . . ?
O1 C1 C8 119.4(2) . . ?
C2 C1 C8 114.9(2) . . ?
C3 C2 C1 118.6(2) . . ?
C3 C2 C4 117.6(2) . . ?
C1 C2 C4 123.8(2) . . ?
N1 C3 C2 125.6(2) . . ?
N1 C3 H3 116.0(16) . . ?
C2 C3 H3 118.3(16) . . ?
O3 C4 O2 123.2(2) . . ?
O3 C4 C2 119.1(2) . . ?
O2 C4 C2 117.7(2) . . ?
N1 C5 C6 113.0(3) . . ?
N1 C5 H51 107.6(17) . . ?
C6 C5 H51 107.3(18) . . ?
N1 C5 H52 111.0(16) . . ?
C6 C5 H52 107.1(17) . . ?
H51 C5 H52 111(2) . . ?
C5 C6 H61 110(2) . . ?
C5 C6 H62 112(2) . . ?
H61 C6 H62 101(3) . . ?
C5 C6 H63 113(2) . . ?
H61 C6 H63 118(3) . . ?
H62 C6 H63 101(3) . . ?
C13 C8 C9 117.9(2) . . ?
C13 C8 C1 123.1(2) . . ?
C9 C8 C1 119.0(2) . . ?
C10 C9 C8 120.1(2) . . ?
C10 C9 H9 119.5(14) . . ?
C8 C9 H9 120.4(14) . . ?
C9 C10 F1 117.4(2) . . ?
C9 C10 C11 123.7(2) . . ?
F1 C10 C11 118.9(2) . . ?
C12 C11 N2 123.4(2) . . ?
C12 C11 C10 116.3(2) . . ?
N2 C11 C10 120.1(2) . . ?
C11 C12 C13 121.6(2) . . ?
C11 C12 H12 115.9(14) . . ?
C13 C12 H12 122.4(14) . . ?
N1 C13 C8 118.0(2) . . ?
N1 C13 C12 121.7(2) . . ?
C8 C13 C12 120.3(2) . . ?
N2 C14 C15 109.6(2) . . ?
N2 C14 H141 105.1(17) . . ?
C15 C14 H141 111.3(18) . . ?
N2 C14 H142 105.8(14) . . ?
C15 C14 H142 112.8(15) . . ?
H141 C14 H142 112(2) . . ?
N3 C15 C14 113.4(2) . . ?
N3 C15 H151 111(2) . . ?
C14 C15 H151 107(2) . . ?
N3 C15 H152 108.5(15) . . ?
C14 C15 H152 109.2(15) . . ?
H151 C15 H152 108(3) . . ?
N2 C16 C17 109.1(2) . . ?
N2 C16 H161 110.0(16) . . ?
C17 C16 H161 103.2(17) . . ?
N2 C16 H162 114.5(15) . . ?
C17 C16 H162 110.5(14) . . ?
H161 C16 H162 109(2) . . ?
N3 C17 C16 114.5(2) . . ?
N3 C17 H171 104.2(16) . . ?
C16 C17 H171 109.4(17) . . ?
N3 C17 H172 110.4(16) . . ?
C16 C17 H172 105.5(17) . . ?
H171 C17 H172 113(2) . . ?
C21 O21 H21 106(2) . . ?
C28 N21 H27 113.0(16) . . ?
C28 N21 H28 112.5(18) . . ?
H27 N21 H28 104(2) . . ?
C28 N21 H29 109.4(19) . . ?
H27 N21 H29 103(3) . . ?
H28 N21 H29 114(3) . . ?
O21 C21 C26 123.1(3) . . ?
O21 C21 C22 118.7(3) . . ?
C26 C21 C22 118.2(3) . . ?
C23 C22 C21 120.8(3) . . ?
C23 C22 H22 122(2) . . ?
C21 C22 H22 117(2) . . ?
C22 C23 C24 121.6(3) . . ?
C22 C23 H23 118.2(19) . . ?
C24 C23 H23 120.0(19) . . ?
C25 C24 C23 117.0(3) . . ?
C25 C24 C27 121.7(3) . . ?
C23 C24 C27 121.3(3) . . ?
C24 C25 C26 122.4(3) . . ?
C24 C25 H25 121(2) . . ?
C26 C25 H25 116(2) . . ?
C21 C26 C25 120.0(3) . . ?
C21 C26 H26 120(2) . . ?
C25 C26 H26 120(3) . . ?
C28 C27 C24 111.5(2) . . ?
C28 C27 H271 104.3(19) . . ?
C24 C27 H271 116.8(19) . . ?
C28 C27 H272 108.5(18) . . ?
C24 C27 H272 110.0(18) . . ?
H271 C27 H272 105(2) . . ?
N21 C28 C27 110.3(2) . . ?
N21 C28 H281 108.5(15) . . ?
C27 C28 H281 110.9(15) . . ?
N21 C28 H282 108.0(15) . . ?
C27 C28 H282 113.5(15) . . ?
H281 C28 H282 105(2) . . ?
C18 O18 H18 107.8 . . ?
O18 C18 H18A 109.5 . . ?
O18 C18 H18B 109.5 . . ?
H18A C18 H18B 109.5 . . ?
O18 C18 H18C 109.5 . . ?
H18A C18 H18C 109.5 . . ?
H18B C18 H18C 109.5 . . ?
C19 O19 H19 111.2 . . ?
O19 C19 H19A 109.5 . . ?
O19 C19 H19B 109.5 . . ?
H19A C19 H19B 109.5 . . ?
O19 C19 H19C 109.5 . . ?
H19A C19 H19C 109.5 . . ?
H19B C19 H19C 109.5 . . ?

loop_
_geom_bond_atom_site_label_1
_geom_bond_atom_site_label_2
_geom_bond_distance
_geom_bond_site_symmetry_2
_geom_bond_publ_flag
F1 C10 1.364(3) . ?
O1 C1 1.242(3) . ?
O2 C4 1.258(3) . ?
O3 C4 1.245(3) . ?
N1 C3 1.350(3) . ?
N1 C13 1.396(3) . ?
N1 C5 1.477(3) . ?
N2 C11 1.391(3) . ?
N2 C16 1.475(3) . ?
N2 C14 1.476(3) . ?
N3 C15 1.462(4) . ?
N3 C17 1.469(4) . ?
N3 H31 0.95(3) . ?
C1 C2 1.446(3) . ?
C1 C8 1.461(3) . ?
C2 C3 1.372(4) . ?
C2 C4 1.501(3) . ?
C3 H3 0.90(3) . ?
C5 C6 1.500(5) . ?
C5 H51 0.96(3) . ?
C5 H52 0.96(3) . ?
C6 H61 1.00(4) . ?
C6 H62 0.99(4) . ?
C6 H63 1.02(4) . ?
C8 C13 1.403(3) . ?
C8 C9 1.410(3) . ?
C9 C10 1.351(4) . ?
C9 H9 0.98(3) . ?
C10 C11 1.411(3) . ?
C11 C12 1.380(4) . ?
C12 C13 1.408(4) . ?
C12 H12 0.90(2) . ?
C14 C15 1.520(4) . ?
C14 H141 0.99(3) . ?
C14 H142 1.05(3) . ?
C15 H151 0.94(3) . ?
C15 H152 1.08(3) . ?
C16 C17 1.511(4) . ?
C16 H161 1.02(3) . ?
C16 H162 1.05(3) . ?
C17 H171 1.01(3) . ?
C17 H172 0.95(3) . ?
O21 C21 1.359(3) . ?
O21 H21 1.05(5) . ?
N21 C28 1.481(3) . ?
N21 H27 0.98(3) . ?
N21 H28 0.95(3) . ?
N21 H29 0.97(4) . ?
C21 C26 1.378(4) . ?
C21 C22 1.382(4) . ?
C22 C23 1.373(4) . ?
C22 H22 0.97(3) . ?
C23 C24 1.379(4) . ?
C23 H23 0.94(3) . ?
C24 C25 1.373(4) . ?
C24 C27 1.515(4) . ?
C25 C26 1.381(4) . ?
C25 H25 0.87(3) . ?
C26 H26 0.87(4) . ?
C27 C28 1.514(4) . ?
C27 H271 0.97(3) . ?
C27 H272 0.93(3) . ?
C28 H281 1.05(3) . ?
C28 H282 0.98(3) . ?
O18 C18 1.370(9) . ?
O18 H18 0.8500 . ?
C18 H18A 0.9600 . ?
C18 H18B 0.9600 . ?
C18 H18C 0.9600 . ?
O19 C19 1.367(9) . ?
O19 H19 0.8500 . ?
C19 H19A 0.9600 . ?
C19 H19B 0.9600 . ?
C19 H19C 0.9600 . ?

loop_
_geom_hbond_atom_site_label_D
_geom_hbond_atom_site_label_H
_geom_hbond_atom_site_label_A
_geom_hbond_distance_DH
_geom_hbond_distance_HA
_geom_hbond_distance_DA
_geom_hbond_angle_DHA
_geom_hbond_site_symmetry_A
N3 H31 O21 0.95(3) 2.23(3) 3.137(3) 158(2) 2_676
O21 H21 O2 1.05(5) 1.59(5) 2.622(3) 165(3) .
N21 H27 N3 0.98(3) 1.89(3) 2.866(4) 171(2) 1_646
N21 H28 O3 0.95(3) 1.94(3) 2.849(3) 161(3) 2_667
N21 H29 O1 0.97(4) 2.01(4) 2.818(3) 140(3) 1_545
N21 H29 O3 0.97(4) 2.07(3) 2.804(3) 131(3) 1_545

loop_
_geom_torsion_atom_site_label_1
_geom_torsion_atom_site_label_2
_geom_torsion_atom_site_label_3
_geom_torsion_atom_site_label_4
_geom_torsion
_geom_torsion_site_symmetry_1
_geom_torsion_site_symmetry_2
_geom_torsion_site_symmetry_3
_geom_torsion_site_symmetry_4
_geom_torsion_publ_flag
O1 C1 C2 C3 -176.2(3) . . . . ?
C8 C1 C2 C3 3.4(4) . . . . ?
O1 C1 C2 C4 4.1(4) . . . . ?
C8 C1 C2 C4 -176.3(2) . . . . ?
C13 N1 C3 C2 -3.1(4) . . . . ?
C5 N1 C3 C2 -178.7(3) . . . . ?
C1 C2 C3 N1 0.1(4) . . . . ?
C4 C2 C3 N1 179.8(2) . . . . ?
C3 C2 C4 O3 165.4(3) . . . . ?
C1 C2 C4 O3 -14.9(4) . . . . ?
C3 C2 C4 O2 -14.1(4) . . . . ?
C1 C2 C4 O2 165.6(2) . . . . ?
C3 N1 C5 C6 96.2(4) . . . . ?
C13 N1 C5 C6 -79.3(4) . . . . ?
O1 C1 C8 C13 175.3(2) . . . . ?
C2 C1 C8 C13 -4.3(4) . . . . ?
O1 C1 C8 C9 -5.2(4) . . . . ?
C2 C1 C8 C9 175.2(2) . . . . ?
C13 C8 C9 C10 0.0(4) . . . . ?
C1 C8 C9 C10 -179.4(2) . . . . ?
C8 C9 C10 F1 174.4(2) . . . . ?
C8 C9 C10 C11 -3.2(4) . . . . ?
C16 N2 C11 C12 9.4(4) . . . . ?
C14 N2 C11 C12 -129.9(3) . . . . ?
C16 N2 C11 C10 -165.9(3) . . . . ?
C14 N2 C11 C10 54.8(4) . . . . ?
C9 C10 C11 C12 3.2(4) . . . . ?
F1 C10 C11 C12 -174.3(2) . . . . ?
C9 C10 C11 N2 178.8(2) . . . . ?
F1 C10 C11 N2 1.3(4) . . . . ?
N2 C11 C12 C13 -175.7(2) . . . . ?
C10 C11 C12 C13 -0.2(4) . . . . ?
C3 N1 C13 C8 2.2(4) . . . . ?
C5 N1 C13 C8 177.6(2) . . . . ?
C3 N1 C13 C12 -178.5(2) . . . . ?
C5 N1 C13 C12 -3.1(4) . . . . ?
C9 C8 C13 N1 -177.9(2) . . . . ?
C1 C8 C13 N1 1.6(4) . . . . ?
C9 C8 C13 C12 2.8(4) . . . . ?
C1 C8 C13 C12 -177.7(2) . . . . ?
C11 C12 C13 N1 178.0(2) . . . . ?
C11 C12 C13 C8 -2.7(4) . . . . ?
C11 N2 C14 C15 -159.9(2) . . . . ?
C16 N2 C14 C15 58.1(3) . . . . ?
C17 N3 C15 C14 52.1(4) . . . . ?
N2 C14 C15 N3 -55.8(4) . . . . ?
C11 N2 C16 C17 160.6(2) . . . . ?
C14 N2 C16 C17 -57.4(3) . . . . ?
C15 N3 C17 C16 -52.3(4) . . . . ?
N2 C16 C17 N3 55.2(4) . . . . ?
O21 C21 C22 C23 179.5(3) . . . . ?
C26 C21 C22 C23 0.4(5) . . . . ?
C21 C22 C23 C24 0.6(5) . . . . ?
C22 C23 C24 C25 -1.5(5) . . . . ?
C22 C23 C24 C27 -180.0(3) . . . . ?
C23 C24 C25 C26 1.5(5) . . . . ?
C27 C24 C25 C26 180.0(3) . . . . ?
O21 C21 C26 C25 -179.5(3) . . . . ?
C22 C21 C26 C25 -0.4(5) . . . . ?
C24 C25 C26 C21 -0.6(5) . . . . ?
C25 C24 C27 C28 -97.5(4) . . . . ?
C23 C24 C27 C28 80.9(4) . . . . ?
C24 C27 C28 N21 178.8(3) . . . . ?
